data_4343305
loop_
_publ_author_name
'Chen, Kelly'
'Shearer, Jason'
'Catalano, Vincent J.'

_publ_section_title
;
 Subtle Modulation of Cu4X4L2 Phosphine Cluster Cores Leads to Changes in
 Luminescence.
;
_journal_issue 13
_journal_name_full 'Inorganic chemistry'
_journal_page_first 6245
_journal_page_last 6256
_journal_paper_doi 10.1021/acs.inorgchem.5b00443
_journal_volume 54
_journal_year 2015
_chemical_formula_moiety 'C17 H14 Cl2 Cu2 N P'
_chemical_formula_sum 'C17 H14 Cl2 Cu2 N P'
_chemical_formula_weight 461.24
_chemical_name_systematic
;
 ? 
;
_space_group_crystal_system monoclinic
_space_group_IT_number 14
_space_group_name_Hall '-P 2yn'
_space_group_name_H-M_alt 'P 1 21/n 1'
_symmetry_space_group_name_Hall '-P 2yn'
_symmetry_space_group_name_H-M 'P 1 21/n 1'
_atom_sites_solution_hydrogens geom
_audit_creation_date 2014-01-29
_audit_creation_method
;
Olex2 1.2
(compiled 2013.12.10 svn.r2850 for OlexSys, GUI svn.r4736)
;
_cell_angle_alpha 90
_cell_angle_beta 92.0100(10)
_cell_angle_gamma 90
_cell_formula_units_Z 4
_cell_length_a 12.1022(10)
_cell_length_b 11.2109(9)
_cell_length_c 13.1539(11)
_cell_measurement_reflns_used 9960
_cell_measurement_temperature 100
_cell_measurement_theta_max 30.514
_cell_measurement_theta_min 2.248
_cell_volume 1783.6(3)
_computing_cell_refinement 'Bruker SAINT'
_computing_data_collection 'Bruker APEX2'
_computing_data_reduction 'SAINT v8.27A (Bruker, 2012)'
_computing_molecular_graphics 'Olex2 (Dolomanov et al., 2009)'
_computing_publication_material 'Olex2 (Dolomanov et al., 2009)'
_computing_structure_refinement 'olex2.refine (Bourhis et al., 2013)'
_computing_structure_solution 'SHELXS-97 (Sheldrick, 2008)'
_diffrn_ambient_temperature 100.15
_diffrn_measured_fraction_theta_full 1.000
_diffrn_measured_fraction_theta_max 1.000
_diffrn_measurement_device_type 'Bruker APEX-II CCD'
_diffrn_measurement_method '\f and \w scans'
_diffrn_radiation_monochromator graphite
_diffrn_radiation_type MoK\a
_diffrn_radiation_wavelength 0.71073
_diffrn_reflns_av_R_equivalents 0.0187
_diffrn_reflns_av_unetI/netI 0.0102
_diffrn_reflns_laue_measured_fraction_full 1.000
_diffrn_reflns_laue_measured_fraction_max 1.000
_diffrn_reflns_limit_h_max 14
_diffrn_reflns_limit_h_min -14
_diffrn_reflns_limit_k_max 13
_diffrn_reflns_limit_k_min -13
_diffrn_reflns_limit_l_max 15
_diffrn_reflns_limit_l_min -15
_diffrn_reflns_number 26063
_diffrn_reflns_point_group_measured_fraction_full 1.000
_diffrn_reflns_point_group_measured_fraction_max 1.000
_diffrn_reflns_theta_full 25.242
_diffrn_reflns_theta_max 25.496
_diffrn_reflns_theta_min 2.248
_diffrn_standards_number 0
_exptl_absorpt_coefficient_mu 2.770
_exptl_absorpt_correction_T_max 0.7461
_exptl_absorpt_correction_T_min 0.6511
_exptl_absorpt_correction_type multi-scan
_exptl_absorpt_process_details
'SADABS-2012/1 (Bruker,2012) was used for absorption correction. wR2(int) was 0.0637 before and 0.0354 after correction. The Ratio of minimum to maximum transmission is 0.8727. The \l/2 correction factor is 0.0015.'
_exptl_crystal_colour clear
_exptl_crystal_colour_lustre clear
_exptl_crystal_density_diffrn 1.718
_exptl_crystal_description block
_exptl_crystal_F_000 920
_exptl_crystal_size_max 0.178
_exptl_crystal_size_mid 0.162
_exptl_crystal_size_min 0.136
_refine_diff_density_max 2.542
_refine_diff_density_min -1.243
_refine_diff_density_rms 0.110
_refine_ls_extinction_method none
_refine_ls_goodness_of_fit_ref 1.000
_refine_ls_hydrogen_treatment constr
_refine_ls_matrix_type full
_refine_ls_number_parameters 208
_refine_ls_number_reflns 3315
_refine_ls_number_restraints 0
_refine_ls_restrained_S_all 1.000
_refine_ls_R_factor_all 0.0453
_refine_ls_R_factor_gt 0.0442
_refine_ls_shift/su_max 0.000
_refine_ls_shift/su_mean 0.000
_refine_ls_structure_factor_coef Fsqd
_refine_ls_weighting_details 'w=1/[\s^2^(Fo^2^)+(0.0510P)^2^+12.6541P] where P=(Fo^2^+2Fc^2^)/3'
_refine_ls_weighting_scheme calc
_refine_ls_wR_factor_gt 0.1144
_refine_ls_wR_factor_ref 0.1150
_reflns_Friedel_coverage 0.000
_reflns_number_gt 3203
_reflns_number_total 3315
_reflns_threshold_expression 'I > 2\s(I)'
_cod_data_source_file ic5b00443_si_002.cif
_cod_data_source_block kc040_0m
_cod_depositor_comments 'Adding full bibliography for 4343305--4343312.cif.'
_cod_database_code 4343305
_shelxl_version_number 2013-4
_shelx_space_group_comment
;
The symmetry employed for this shelxl refinement is uniquely defined 
by the following loop, which should always be used as a source of 
symmetry information in preference to the above space-group names. 
They are only intended as comments. 
;
_shelx_estimated_absorpt_t_max 0.704
_shelx_estimated_absorpt_t_min 0.638
_olex2_refinement_description
;
1. Fixed Uiso
 At 1.2 times of:
  All C(H) groups
2.a Aromatic/amide H refined with riding coordinates:
 C2(H2), C3(H3), C4(H4), C5(H5), C6(H6), C8(H8), C9(H9), C10(H10), C11(H11),
 C12(H12), C14(H14), C15(H15), C16(H16), C17(H17)
;

loop_
_space_group_symop_operation_xyz
'x, y, z'
'-x+1/2, y+1/2, -z+1/2'
'-x, -y, -z'
'x-1/2, -y-1/2, z-1/2'

loop_
_atom_site_label
_atom_site_type_symbol
_atom_site_fract_x
_atom_site_fract_y
_atom_site_fract_z
_atom_site_U_iso_or_equiv
_atom_site_adp_type
_atom_site_occupancy
_atom_site_site_symmetry_order
_atom_site_calc_flag
_atom_site_refinement_flags_posn
Cu1 Cu 0.36103(5) 0.07009(5) -0.00516(4) 0.02477(17) Uani 1 1 d .
Cu2 Cu 0.54972(5) 0.11097(6) -0.10684(4) 0.02752(18) Uani 1 1 d .
Cl1 Cl 0.29052(8) 0.00674(10) 0.14457(8) 0.0235(2) Uani 1 1 d .
Cl2 Cl 0.56850(8) 0.11750(8) 0.06539(7) 0.0165(2) Uani 1 1 d .
N1 N 0.4777(3) 0.1777(3) -0.2291(3) 0.0202(7) Uani 1 1 d .
P1 P 0.30654(8) 0.21299(9) -0.10679(7) 0.0136(2) Uani 1 1 d .
C1 C 0.1585(3) 0.2142(4) -0.1390(3) 0.0169(8) Uani 1 1 d .
C2 C 0.1020(4) 0.1064(4) -0.1303(4) 0.0249(10) Uani 1 1 d .
H2 H 0.1406 0.0363 -0.1095 0.030 Uiso 1 1 calc R
C3 C -0.0114(4) 0.1021(5) -0.1523(4) 0.0317(11) Uani 1 1 d .
H3 H -0.0500 0.0288 -0.1469 0.038 Uiso 1 1 calc R
C4 C -0.0676(4) 0.2035(5) -0.1819(3) 0.0295(11) Uani 1 1 d .
H4 H -0.1448 0.1997 -0.1974 0.035 Uiso 1 1 calc R
C5 C -0.0129(4) 0.3106(5) -0.1893(3) 0.0276(10) Uani 1 1 d .
H5 H -0.0526 0.3804 -0.2095 0.033 Uiso 1 1 calc R
C6 C 0.1011(4) 0.3172(4) -0.1673(3) 0.0231(9) Uani 1 1 d .
H6 H 0.1388 0.3912 -0.1717 0.028 Uiso 1 1 calc R
C7 C 0.3327(3) 0.3614(4) -0.0557(3) 0.0144(8) Uani 1 1 d .
C8 C 0.3106(4) 0.3769(4) 0.0472(3) 0.0208(9) Uani 1 1 d .
H8 H 0.2883 0.3109 0.0869 0.025 Uiso 1 1 calc R
C9 C 0.3214(4) 0.4895(5) 0.0909(4) 0.0279(10) Uani 1 1 d .
H9 H 0.3047 0.5012 0.1603 0.034 Uiso 1 1 calc R
C10 C 0.3565(4) 0.5847(4) 0.0330(4) 0.0271(10) Uani 1 1 d .
H10 H 0.3633 0.6616 0.0629 0.033 Uiso 1 1 calc R
C11 C 0.3817(4) 0.5687(4) -0.0675(4) 0.0239(9) Uani 1 1 d .
H11 H 0.4077 0.6339 -0.1061 0.029 Uiso 1 1 calc R
C12 C 0.3690(3) 0.4577(4) -0.1118(3) 0.0183(8) Uani 1 1 d .
H12 H 0.3853 0.4471 -0.1814 0.022 Uiso 1 1 calc R
C13 C 0.3719(3) 0.2174(4) -0.2309(3) 0.0149(8) Uani 1 1 d .
C14 C 0.3198(4) 0.2600(4) -0.3194(3) 0.0197(9) Uani 1 1 d .
H14 H 0.2454 0.2869 -0.3187 0.024 Uiso 1 1 calc R
C15 C 0.3771(4) 0.2629(5) -0.4088(3) 0.0264(10) Uani 1 1 d .
H15 H 0.3427 0.2917 -0.4701 0.032 Uiso 1 1 calc R
C16 C 0.4852(4) 0.2231(5) -0.4071(4) 0.0293(11) Uani 1 1 d .
H16 H 0.5265 0.2241 -0.4672 0.035 Uiso 1 1 calc R
C17 C 0.5327(4) 0.1814(5) -0.3160(4) 0.0282(10) Uani 1 1 d .
H17 H 0.6072 0.1545 -0.3153 0.034 Uiso 1 1 calc R

loop_
_atom_site_aniso_label
_atom_site_aniso_U_11
_atom_site_aniso_U_22
_atom_site_aniso_U_33
_atom_site_aniso_U_23
_atom_site_aniso_U_13
_atom_site_aniso_U_12
Cu1 0.0333(3) 0.0220(3) 0.0194(3) 0.0095(2) 0.0057(2) 0.0088(2)
Cu2 0.0213(3) 0.0400(4) 0.0211(3) 0.0093(2) -0.0021(2) 0.0051(2)
Cl1 0.0149(5) 0.0365(6) 0.0193(5) 0.0083(4) 0.0038(4) -0.0011(4)
Cl2 0.0184(5) 0.0143(5) 0.0163(5) -0.0028(4) -0.0046(4) -0.0026(4)
N1 0.0190(18) 0.0245(19) 0.0172(18) 0.0035(15) 0.0017(14) 0.0029(15)
P1 0.0151(5) 0.0146(5) 0.0111(5) 0.0022(4) 0.0003(4) 0.0010(4)
C1 0.018(2) 0.025(2) 0.0087(18) -0.0015(16) 0.0033(15) -0.0038(16)
C2 0.027(2) 0.022(2) 0.026(2) -0.0075(18) 0.0071(19) -0.0035(18)
C3 0.027(2) 0.039(3) 0.030(3) -0.014(2) 0.006(2) -0.014(2)
C4 0.017(2) 0.051(3) 0.021(2) -0.006(2) 0.0002(17) -0.007(2)
C5 0.019(2) 0.046(3) 0.018(2) 0.009(2) 0.0013(17) 0.005(2)
C6 0.020(2) 0.030(2) 0.019(2) 0.0073(18) -0.0006(17) -0.0033(18)
C7 0.0119(18) 0.0158(19) 0.0155(19) -0.0005(15) -0.0019(15) 0.0024(15)
C8 0.023(2) 0.024(2) 0.015(2) 0.0005(17) 0.0020(16) -0.0049(17)
C9 0.029(2) 0.034(3) 0.020(2) -0.010(2) 0.0017(18) -0.002(2)
C10 0.027(2) 0.021(2) 0.033(3) -0.0093(19) -0.003(2) -0.0009(19)
C11 0.024(2) 0.018(2) 0.029(2) 0.0034(18) -0.0019(18) -0.0024(17)
C12 0.018(2) 0.019(2) 0.018(2) 0.0025(16) 0.0003(16) 0.0010(16)
C13 0.0166(19) 0.0155(19) 0.0127(18) -0.0005(15) 0.0016(15) -0.0004(15)
C14 0.017(2) 0.025(2) 0.017(2) 0.0021(17) 0.0000(16) 0.0014(17)
C15 0.027(2) 0.040(3) 0.013(2) 0.0049(19) -0.0014(17) -0.001(2)
C16 0.027(2) 0.044(3) 0.017(2) 0.003(2) 0.0079(18) 0.004(2)
C17 0.022(2) 0.041(3) 0.022(2) 0.005(2) 0.0063(18) 0.009(2)

loop_
_atom_type_symbol
_atom_type_description
_atom_type_scat_dispersion_real
_atom_type_scat_dispersion_imag
_atom_type_scat_source
C C 0.0033 0.0016 'International Tables Vol C Tables 4.2.6.8 and 6.1.1.4'
N N 0.0061 0.0033 'International Tables Vol C Tables 4.2.6.8 and 6.1.1.4'
P P 0.1023 0.0942 'International Tables Vol C Tables 4.2.6.8 and 6.1.1.4'
Cl Cl 0.1484 0.1585 'International Tables Vol C Tables 4.2.6.8 and 6.1.1.4'
Cu Cu 0.3201 1.2651 'International Tables Vol C Tables 4.2.6.8 and 6.1.1.4'
H H 0.0000 0.0000 'International Tables Vol C Tables 4.2.6.8 and 6.1.1.4'

loop_
_geom_angle_atom_site_label_1
_geom_angle_atom_site_label_2
_geom_angle_atom_site_label_3
_geom_angle
_geom_angle_site_symmetry_1
_geom_angle_site_symmetry_3
Cu2 Cu1 Cu2 93.90(2) 3_655 .
Cl1 Cu1 Cu2 145.01(4) . .
Cl1 Cu1 Cu2 56.83(3) . 3_655
Cl1 Cu1 Cl2 97.80(4) . .
Cl1 Cu1 Cl2 99.14(4) . 3_655
Cl2 Cu1 Cu2 67.20(3) . 3_655
Cl2 Cu1 Cu2 70.95(3) 3_655 .
Cl2 Cu1 Cu2 49.48(3) . .
Cl2 Cu1 Cu2 52.21(3) 3_655 3_655
Cl2 Cu1 Cl2 87.10(3) 3_655 .
P1 Cu1 Cu2 79.38(3) . .
P1 Cu1 Cu2 173.04(4) . 3_655
P1 Cu1 Cl1 130.10(5) . .
P1 Cu1 Cl2 122.91(4) . 3_655
P1 Cu1 Cl2 108.96(4) . .
Cu1 Cu2 Cu1 86.10(2) 3_655 .
Cl1 Cu2 Cu1 52.68(3) 3_655 3_655
Cl1 Cu2 Cu1 134.58(4) 3_655 .
Cl2 Cu2 Cu1 64.66(3) . .
Cl2 Cu2 Cu1 57.15(3) . 3_655
Cl2 Cu2 Cl1 99.81(4) . 3_655
N1 Cu2 Cu1 96.40(11) . .
N1 Cu2 Cu1 153.25(12) . 3_655
N1 Cu2 Cl1 112.25(11) . 3_655
N1 Cu2 Cl2 146.78(11) . .
Cu1 Cl1 Cu2 70.49(3) . 3_655
Cu1 Cl2 Cu1 92.90(3) 3_655 .
Cu2 Cl2 Cu1 65.87(3) . .
Cu2 Cl2 Cu1 70.64(3) . 3_655
C13 N1 Cu2 122.3(3) . .
C17 N1 Cu2 119.6(3) . .
C17 N1 C13 118.1(4) . .
C1 P1 Cu1 114.96(14) . .
C1 P1 C13 104.09(18) . .
C7 P1 Cu1 113.70(13) . .
C7 P1 C1 103.63(19) . .
C7 P1 C13 103.21(18) . .
C13 P1 Cu1 115.76(14) . .
C2 C1 P1 117.0(3) . .
C6 C1 P1 123.0(3) . .
C6 C1 C2 120.0(4) . .
C1 C2 H2 120.2 . .
C3 C2 C1 119.6(5) . .
C3 C2 H2 120.2 . .
C2 C3 H3 119.8 . .
C4 C3 C2 120.3(5) . .
C4 C3 H3 119.8 . .
C3 C4 H4 119.8 . .
C3 C4 C5 120.5(4) . .
C5 C4 H4 119.8 . .
C4 C5 H5 119.9 . .
C4 C5 C6 120.2(5) . .
C6 C5 H5 119.9 . .
C1 C6 C5 119.4(4) . .
C1 C6 H6 120.3 . .
C5 C6 H6 120.3 . .
C8 C7 P1 115.7(3) . .
C12 C7 P1 124.8(3) . .
C12 C7 C8 119.5(4) . .
C7 C8 H8 120.2 . .
C9 C8 C7 119.6(4) . .
C9 C8 H8 120.2 . .
C8 C9 H9 120.1 . .
C10 C9 C8 119.8(4) . .
C10 C9 H9 120.1 . .
C9 C10 H10 119.7 . .
C11 C10 C9 120.6(4) . .
C11 C10 H10 119.7 . .
C10 C11 H11 120.1 . .
C10 C11 C12 119.8(4) . .
C12 C11 H11 120.1 . .
C7 C12 H12 119.7 . .
C11 C12 C7 120.6(4) . .
C11 C12 H12 119.7 . .
N1 C13 P1 114.3(3) . .
N1 C13 C14 121.8(4) . .
C14 C13 P1 123.8(3) . .
C13 C14 H14 120.2 . .
C15 C14 C13 119.6(4) . .
C15 C14 H14 120.2 . .
C14 C15 H15 120.7 . .
C16 C15 C14 118.6(4) . .
C16 C15 H15 120.7 . .
C15 C16 H16 120.5 . .
C15 C16 C17 119.0(4) . .
C17 C16 H16 120.5 . .
N1 C17 C16 122.8(4) . .
N1 C17 H17 118.6 . .
C16 C17 H17 118.6 . .

loop_
_geom_bond_atom_site_label_1
_geom_bond_atom_site_label_2
_geom_bond_distance
_geom_bond_site_symmetry_2
Cu1 Cu2 2.7254(8) .
Cu1 Cu2 2.7104(8) 3_655
Cu1 Cl1 2.2869(11) .
Cu1 Cl2 2.6990(11) .
Cu1 Cl2 2.4135(11) 3_655
Cu1 P1 2.1741(11) .
Cu2 Cu1 2.7104(8) 3_655
Cu2 Cl1 2.4070(12) 3_655
Cu2 Cl2 2.2702(11) .
Cu2 N1 1.951(4) .
Cl1 Cu2 2.4069(12) 3_655
Cl2 Cu1 2.4136(11) 3_655
N1 C13 1.355(5) .
N1 C17 1.343(6) .
P1 C1 1.827(4) .
P1 C7 1.818(4) .
P1 C13 1.839(4) .
C1 C2 1.396(6) .
C1 C6 1.391(6) .
C2 H2 0.9500 .
C2 C3 1.393(7) .
C3 H3 0.9500 .
C3 C4 1.374(8) .
C4 H4 0.9500 .
C4 C5 1.376(7) .
C5 H5 0.9500 .
C5 C6 1.402(6) .
C6 H6 0.9500 .
C7 C8 1.400(6) .
C7 C12 1.387(6) .
C8 H8 0.9500 .
C8 C9 1.392(7) .
C9 H9 0.9500 .
C9 C10 1.386(7) .
C10 H10 0.9500 .
C10 C11 1.379(7) .
C11 H11 0.9500 .
C11 C12 1.382(6) .
C12 H12 0.9500 .
C13 C14 1.390(6) .
C14 H14 0.9500 .
C14 C15 1.386(6) .
C15 H15 0.9500 .
C15 C16 1.382(7) .
C16 H16 0.9500 .
C16 C17 1.391(7) .
C17 H17 0.9500 .

loop_
_geom_torsion_atom_site_label_1
_geom_torsion_atom_site_label_2
_geom_torsion_atom_site_label_3
_geom_torsion_atom_site_label_4
_geom_torsion
Cu1 P1 C1 C2 -23.5(4)
Cu1 P1 C1 C6 154.1(3)
Cu1 P1 C7 C8 -42.0(3)
Cu1 P1 C7 C12 140.0(3)
Cu1 P1 C13 N1 -31.8(3)
Cu1 P1 C13 C14 149.7(3)
Cu2 N1 C13 P1 4.2(4)
Cu2 N1 C13 C14 -177.2(3)
Cu2 N1 C17 C16 177.3(4)
N1 C13 C14 C15 -0.3(7)
P1 C1 C2 C3 179.1(3)
P1 C1 C6 C5 -179.1(3)
P1 C7 C8 C9 -175.8(3)
P1 C7 C12 C11 176.9(3)
P1 C13 C14 C15 178.1(4)
C1 P1 C7 C8 83.5(3)
C1 P1 C7 C12 -94.5(4)
C1 P1 C13 N1 -158.9(3)
C1 P1 C13 C14 22.5(4)
C1 C2 C3 C4 -0.3(7)
C2 C1 C6 C5 -1.5(6)
C2 C3 C4 C5 -0.5(7)
C3 C4 C5 C6 0.4(7)
C4 C5 C6 C1 0.7(7)
C6 C1 C2 C3 1.4(6)
C7 P1 C1 C2 -148.1(3)
C7 P1 C1 C6 29.5(4)
C7 P1 C13 N1 93.1(3)
C7 P1 C13 C14 -85.5(4)
C7 C8 C9 C10 -1.6(7)
C8 C7 C12 C11 -1.0(6)
C8 C9 C10 C11 -0.4(7)
C9 C10 C11 C12 1.7(7)
C10 C11 C12 C7 -1.0(7)
C12 C7 C8 C9 2.3(6)
C13 N1 C17 C16 -0.7(7)
C13 P1 C1 C2 104.2(3)
C13 P1 C1 C6 -78.2(4)
C13 P1 C7 C8 -168.2(3)
C13 P1 C7 C12 13.8(4)
C13 C14 C15 C16 -0.1(7)
C14 C15 C16 C17 0.1(8)
C15 C16 C17 N1 0.3(8)
C17 N1 C13 P1 -177.9(4)
C17 N1 C13 C14 0.7(6)
